data_7133643
loop_
_publ_author_name
'Gearing, Hayden B.'
'S&#xf6;hnel, Tilo'
'Young, Paul'
'Lisboa, Lynn'
'Wright, L. James'
'Crowley, James D.'
'Hartinger, Christian G.'

_publ_section_title
;
 Modulating the guest binding ability within mixed-coordination geometry
 [Pd(&#x3bc;-L)<sub>4</sub>RuCl<sub>2</sub>]<sup>2+</sup> and
 [Pd(&#x3bc;-L)<sub>4</sub>Pt]<sup>4+</sup> cage architectures.
;
_journal_issue 78
_journal_name_full 'Chemical communications (Cambridge, England)'
_journal_page_first 10950
_journal_page_last 10953
_journal_paper_doi 10.1039/d4cc03613a
_journal_volume 60
_journal_year 2024
_chemical_formula_moiety 'C72 H56 N16 O4 Pd Pt, 4[BF4], 1[H2O]'
_chemical_formula_sum 'C72 H58 B4 F16 N16 O5 Pd Pt'
_chemical_formula_weight 1876.08
_space_group_crystal_system tetragonal
_space_group_IT_number 85
_space_group_name_Hall '-P 4a'
_space_group_name_H-M_alt 'P 4/n :2'
_atom_sites_solution_hydrogens geom
_atom_sites_solution_primary direct
_audit_creation_date 2024-07-01
_audit_creation_method
;
Olex2 1.5
(compiled 2024.01.12 svn.r2f8d729c for OlexSys, GUI svn.r6928)
;
_audit_update_record
;
2024-07-01 deposited with the CCDC.	2024-08-30 downloaded from the CCDC.
;
_cell_angle_alpha 90
_cell_angle_beta 90
_cell_angle_gamma 90
_cell_formula_units_Z 2
_cell_length_a 15.8500(2)
_cell_length_b 15.8500(2)
_cell_length_c 17.7400(2)
_cell_measurement_reflns_used 3460
_cell_measurement_temperature 298
_cell_measurement_theta_max 0.845
_cell_measurement_theta_min 0.076
_cell_volume 4456.69(9)
_computing_molecular_graphics 'Olex2 1.5 (Dolomanov et al., 2009)'
_computing_publication_material 'Olex2 1.5 (Dolomanov et al., 2009)'
_computing_structure_refinement 'SHELXL 2019/3 (Sheldrick, 2015)'
_computing_structure_solution 'SHELXS  (Sheldrick, 2008)'
_diffrn_ambient_temperature 298
_diffrn_measured_fraction_theta_full 0.907
_diffrn_measured_fraction_theta_max 0.907
_diffrn_measurement_device_type 'MicroED - Techni G2 F20'
_diffrn_radiation_type electron
_diffrn_radiation_wavelength 0.0251
_diffrn_reflns_av_R_equivalents 0.2752
_diffrn_reflns_av_unetI/netI 0.1535
_diffrn_reflns_Laue_measured_fraction_full 0.907
_diffrn_reflns_Laue_measured_fraction_max 0.907
_diffrn_reflns_limit_h_max 18
_diffrn_reflns_limit_h_min -18
_diffrn_reflns_limit_k_max 18
_diffrn_reflns_limit_k_min -18
_diffrn_reflns_limit_l_max 19
_diffrn_reflns_limit_l_min -19
_diffrn_reflns_number 36238
_diffrn_reflns_point_group_measured_fraction_full 0.907
_diffrn_reflns_point_group_measured_fraction_max 0.907
_diffrn_reflns_theta_full 0.845
_diffrn_reflns_theta_max 0.845
_diffrn_reflns_theta_min 0.076
_exptl_absorpt_coefficient_mu 0.000
_exptl_absorpt_correction_type empirical
_exptl_crystal_density_diffrn 1.398
_exptl_crystal_description irregular
_exptl_crystal_F_000 630
_exptl_crystal_recrystallization_method powder
_exptl_crystal_size_max 0.001
_exptl_crystal_size_mid 0.001
_exptl_crystal_size_min 0.001
_refine_diff_density_max 0.693
_refine_diff_density_min -0.294
_refine_diff_density_rms 0.103
_refine_ls_extinction_coef 2157(25)
_refine_ls_extinction_expression Fc^*^=kFc[1+0.001xFc^2^\l^3^/sin(2\q)]^-1/4^
_refine_ls_extinction_method 'SHELXL-2019/2 (Sheldrick 2019)'
_refine_ls_goodness_of_fit_ref 1.852
_refine_ls_hydrogen_treatment constr
_refine_ls_matrix_type full
_refine_ls_number_parameters 215
_refine_ls_number_reflns 3460
_refine_ls_number_restraints 288
_refine_ls_restrained_S_all 1.863
_refine_ls_R_factor_all 0.2675
_refine_ls_R_factor_gt 0.2183
_refine_ls_shift/su_max 0.004
_refine_ls_shift/su_mean 0.000
_refine_ls_structure_factor_coef Fsqd
_refine_ls_weighting_details 'w=1/[\s^2^(Fo^2^)+(0.2000P)^2^] where P=(Fo^2^+2Fc^2^)/3'
_refine_ls_weighting_scheme calc
_refine_ls_wR_factor_gt 0.4980
_refine_ls_wR_factor_ref 0.5185
_reflns_Friedel_coverage 0.000
_reflns_number_gt 2047
_reflns_number_total 3460
_reflns_threshold_expression 'I > 2\s(I)'
_cod_data_source_file d4cc03613a2.cif
_cod_data_source_block 3b_hage108
_cod_depositor_comments 'Adding full bibliography for 7133640--7133644.cif.'
_cod_original_cell_volume 4456.69(12)
_cod_original_sg_symbol_H-M 'P 4/n'
_cod_database_code 7133643
_shelx_shelxl_version_number 2019/3
_shelx_space_group_comment
;
The symmetry employed for this shelxl refinement is uniquely defined
by the following loop, which should always be used as a source of
symmetry information in preference to the above space-group names.
They are only intended as comments.
;
_olex2_refinement_description
;
1. Fixed Uiso
 At 1.2 times of:
  All C(H) groups, All N(H) groups
2. Uiso/Uaniso restraints and constraints
Pt1 \\sim Pd1 \\sim O1 \\sim N1 \\sim N2 \\sim N3 \\sim N3 \\sim N4 \\sim N4
\\sim C1 \\sim C2 \\sim C3 \\sim C4 \\sim C5 \\sim C6 \\sim C7 \\sim C8 \\sim
C9 \\sim C10 \\sim C11 \\sim C12 \\sim C13 \\sim C14 \\sim C15 \\sim C16 \\sim
C17 \\sim C18: within 2A with sigma of 0.02 and sigma for terminal atoms of
0.01 within 2A
Uanis(Pt1) \\sim Ueq, Uanis(Pd1) \\sim Ueq, Uanis(N4) \\sim Ueq, Uanis(C1)
\\sim Ueq, Uanis(C2) \\sim Ueq, Uanis(C3) \\sim Ueq, Uanis(C4) \\sim Ueq,
Uanis(C5) \\sim Ueq, Uanis(C6) \\sim Ueq, Uanis(C7) \\sim Ueq, Uanis(C8) \\sim
Ueq, Uanis(C9) \\sim Ueq, Uanis(C10) \\sim Ueq, Uanis(C11) \\sim Ueq,
Uanis(C12) \\sim Ueq, Uanis(C13) \\sim Ueq, Uanis(C14) \\sim Ueq, Uanis(C15)
\\sim Ueq, Uanis(C16) \\sim Ueq, Uanis(C17) \\sim Ueq, Uanis(C18) \\sim Ueq,
Uanis(N4) \\sim Ueq, Uanis(N3) \\sim Ueq, Uanis(O1) \\sim Ueq: with sigma of
0.02 and sigma for terminal atoms of 0.01
3.a Aromatic/amide H refined with riding coordinates:
 N4(H4), C1(H1), C2(H2), C3(H3), C5(H5), C8(H8), C9(H9), C10(H10), C12(H12),
 C13(H13), C15(H15), C16(H16), C17(H17), C18(H18)
;
_smtbx_masks_void_probe_radius 1.2
_smtbx_masks_void_truncation_radius 1.2
_olex2_submission_special_instructions 'No special instructions were received'

loop_
_space_group_symop_operation_xyz
'x, y, z'
'-y+1/2, x, z'
'-x+1/2, -y+1/2, z'
'y, -x+1/2, z'
'-x, -y, -z'
'y-1/2, -x, -z'
'x-1/2, y-1/2, -z'
'-y, x-1/2, -z'

loop_
_atom_site_label
_atom_site_type_symbol
_atom_site_fract_x
_atom_site_fract_y
_atom_site_fract_z
_atom_site_U_iso_or_equiv
_atom_site_adp_type
_atom_site_occupancy
_atom_site_site_symmetry_order
_atom_site_calc_flag
_atom_site_refinement_flags_posn
_atom_site_refinement_flags_adp
_atom_site_refinement_flags_occupancy
_atom_site_disorder_assembly
_atom_site_disorder_group
Pt1 Pt 0.250000 0.250000 0.4746(4) 0.094(2) Uani 1 4 d S TU P . .
Pd1 Pd 0.250000 0.250000 -0.0607(5) 0.074(3) Uani 1 4 d S TU P . .
O1 O 0.0809(8) 0.6651(9) 0.0172(13) 0.089(4) Uani 1 1 d . U . . .
N1 N 0.1789(6) 0.3612(7) -0.0628(11) 0.076(4) Uani 1 1 d . U . . .
N2 N 0.2368(7) 0.3791(7) 0.4753(13) 0.083(4) Uani 1 1 d . U . . .
N3 N 0.1605(6) 0.6317(7) 0.3372(12) 0.069(4) Uani 1 1 d . U . . .
N4 N 0.1425(5) 0.5483(6) 0.0532(10) 0.064(3) Uani 1 1 d . U . . .
H4 H 0.169611 0.527658 0.090900 0.076 Uiso 1 1 calc R U . . .
C1 C 0.1215(6) 0.3757(7) -0.1164(12) 0.071(4) Uani 1 1 d . U . . .
H1 H 0.112256 0.335354 -0.153585 0.085 Uiso 1 1 calc R U . . .
C2 C 0.0742(7) 0.4519(6) -0.1175(11) 0.071(4) Uani 1 1 d . U . . .
H2 H 0.038023 0.460745 -0.158026 0.085 Uiso 1 1 calc R U . . .
C3 C 0.0779(6) 0.5106(6) -0.0659(11) 0.066(4) Uani 1 1 d . U . . .
H3 H 0.046245 0.559868 -0.068896 0.079 Uiso 1 1 calc R U . . .
C4 C 0.1325(7) 0.4943(8) -0.0057(12) 0.072(4) Uani 1 1 d . U . . .
C5 C 0.1838(8) 0.4137(8) -0.0076(13) 0.075(4) Uani 1 1 d . U . . .
H5 H 0.219848 0.401708 0.032341 0.090 Uiso 1 1 calc R U . . .
C6 C 0.1174(7) 0.6271(8) 0.0620(13) 0.070(3) Uani 1 1 d . U . . .
C7 C 0.1252(7) 0.6713(6) 0.1316(12) 0.064(4) Uani 1 1 d . U . . .
C8 C 0.1343(6) 0.7600(7) 0.1361(11) 0.065(4) Uani 1 1 d . U . . .
H8 H 0.137374 0.789279 0.090738 0.077 Uiso 1 1 calc R U . . .
C9 C 0.1390(7) 0.8076(5) 0.2021(11) 0.062(4) Uani 1 1 d . U . . .
H9 H 0.136759 0.866202 0.201540 0.074 Uiso 1 1 calc R U . . .
C10 C 0.1471(7) 0.7635(9) 0.2670(12) 0.075(4) Uani 1 1 d . U . . .
H10 H 0.152002 0.793229 0.312018 0.090 Uiso 1 1 calc R U . . .
C11 C 0.1486(7) 0.6698(8) 0.2696(13) 0.065(4) Uani 1 1 d . U . . .
C12 C 0.1281(9) 0.6307(9) 0.2053(14) 0.075(4) Uani 1 1 d . U . . .
H12 H 0.114699 0.573610 0.207730 0.090 Uiso 1 1 calc R U . . .
C13 C 0.1829(7) 0.5558(8) 0.3443(13) 0.075(4) Uani 1 1 d . U . . .
H13 H 0.190464 0.525136 0.300131 0.090 Uiso 1 1 calc R U . . .
C14 C 0.1977(8) 0.5122(8) 0.4134(14) 0.079(4) Uani 1 1 d . U . . .
C15 C 0.2188(11) 0.5573(10) 0.4855(16) 0.095(5) Uani 1 1 d . U . . .
H15 H 0.213577 0.615517 0.490082 0.113 Uiso 1 1 calc R U . . .
C16 C 0.2466(11) 0.5071(11) 0.5450(16) 0.104(5) Uani 1 1 d . U . . .
H16 H 0.261769 0.533087 0.590050 0.124 Uiso 1 1 calc R U . . .
C17 C 0.2522(9) 0.4248(9) 0.5401(15) 0.088(5) Uani 1 1 d . U . . .
H17 H 0.267727 0.395208 0.583140 0.106 Uiso 1 1 calc R U . . .
C18 C 0.2190(6) 0.4279(6) 0.4084(12) 0.069(4) Uani 1 1 d . U . . .
H18 H 0.222049 0.402237 0.361339 0.083 Uiso 1 1 calc R U . . .

loop_
_atom_site_aniso_label
_atom_site_aniso_U_11
_atom_site_aniso_U_22
_atom_site_aniso_U_33
_atom_site_aniso_U_23
_atom_site_aniso_U_13
_atom_site_aniso_U_12
Pt1 0.0239(9) 0.0239(9) 0.233(8) 0.000 0.000 0.000
Pd1 0.0213(10) 0.0213(10) 0.179(9) 0.000 0.000 0.000
O1 0.079(5) 0.080(5) 0.107(9) -0.001(6) -0.008(6) -0.001(5)
N1 0.043(5) 0.054(5) 0.130(13) 0.003(7) 0.015(6) 0.005(4)
N2 0.056(5) 0.055(6) 0.139(14) 0.005(7) -0.005(7) 0.000(4)
N3 0.052(5) 0.052(5) 0.104(11) -0.001(6) 0.002(6) -0.002(4)
N4 0.037(4) 0.041(4) 0.113(11) 0.004(5) 0.013(5) 0.003(3)
C1 0.041(5) 0.046(5) 0.124(12) -0.008(6) 0.002(6) 0.006(4)
C2 0.050(5) 0.035(5) 0.126(12) -0.003(6) -0.008(6) 0.018(4)
C3 0.043(5) 0.033(4) 0.121(11) -0.002(6) -0.002(6) 0.007(4)
C4 0.047(5) 0.057(5) 0.112(11) 0.002(7) 0.012(6) 0.012(4)
C5 0.057(6) 0.054(6) 0.115(12) 0.000(7) 0.017(7) -0.006(5)
C6 0.051(5) 0.056(5) 0.104(9) 0.005(6) -0.011(6) 0.016(4)
C7 0.049(5) 0.038(5) 0.105(10) 0.011(6) -0.009(6) 0.013(4)
C8 0.035(4) 0.046(5) 0.113(11) 0.004(6) 0.007(6) -0.007(4)
C9 0.058(5) 0.012(4) 0.114(11) -0.001(5) -0.009(6) 0.005(3)
C10 0.042(5) 0.071(6) 0.111(12) -0.018(7) 0.002(6) 0.010(5)
C11 0.045(5) 0.053(5) 0.098(11) 0.006(7) 0.009(6) 0.011(4)
C12 0.067(6) 0.059(6) 0.100(12) 0.016(7) -0.002(7) 0.008(5)
C13 0.058(6) 0.057(6) 0.110(12) -0.007(7) -0.015(7) 0.005(5)
C14 0.065(6) 0.054(5) 0.117(11) -0.003(7) -0.005(7) -0.001(5)
C15 0.104(8) 0.064(7) 0.115(13) -0.008(8) -0.011(9) 0.015(6)
C16 0.099(8) 0.082(8) 0.130(13) 0.000(8) -0.013(9) -0.017(7)
C17 0.078(7) 0.065(7) 0.122(13) 0.007(8) -0.004(8) 0.010(6)
C18 0.046(5) 0.031(4) 0.130(12) 0.001(6) -0.004(6) -0.003(4)

loop_
_atom_type_symbol
_atom_type_description
_atom_type_scat_dispersion_real
_atom_type_scat_dispersion_imag
_atom_type_scat_source
C C 0.0000 0.0000 'International Tables Vol C Tables 4.2.6.8 and 6.1.1.4'
H H 0.0000 0.0000 'International Tables Vol C Tables 4.2.6.8 and 6.1.1.4'
B B 0.0000 0.0000 'International Tables Vol C Tables 4.2.6.8 and 6.1.1.4'
F F 0.0000 0.0000 'International Tables Vol C Tables 4.2.6.8 and 6.1.1.4'
N N 0.0000 0.0000 'International Tables Vol C Tables 4.2.6.8 and 6.1.1.4'
O O 0.0000 0.0000 'International Tables Vol C Tables 4.2.6.8 and 6.1.1.4'
Pd Pd 0.0000 0.0000 'International Tables Vol C Tables 4.2.6.8 and 6.1.1.4'
Pt Pt 0.0000 0.0000 'International Tables Vol C Tables 4.2.6.8 and 6.1.1.4'

loop_
_geom_angle_atom_site_label_1
_geom_angle_atom_site_label_2
_geom_angle_atom_site_label_3
_geom_angle
_geom_angle_site_symmetry_1
_geom_angle_site_symmetry_3
_geom_angle_publ_flag
N2 Pt1 N2 89.996(13) . 4 ?
N2 Pt1 N2 89.999(11) . 2 ?
N2 Pt1 N2 179.2(13) 4 2 ?
N2 Pt1 N2 179.2(13) . 3 ?
N2 Pt1 N2 89.997(10) 4 3 ?
N2 Pt1 N2 89.997(13) 2 3 ?
N1 Pd1 N1 177.9(12) 2 4 ?
N1 Pd1 N1 89.98(2) 2 3 ?
N1 Pd1 N1 177.9(12) . 3 ?
N1 Pd1 N1 89.98(2) 4 3 ?
N1 Pd1 N1 89.98(2) 4 . ?
N1 Pd1 N1 89.98(2) 2 . ?
C1 N1 Pd1 121.6(12) . . ?
C5 N1 Pd1 119.9(14) . . ?
C5 N1 C1 118.1(12) . . ?
C17 N2 Pt1 120.7(15) . . ?
C17 N2 C18 115.9(13) . . ?
C18 N2 Pt1 123.2(14) . . ?
C13 N3 C11 123.6(19) . . ?
C4 N4 H4 114.7 . . ?
C6 N4 H4 114.7 . . ?
C6 N4 C4 130.7(16) . . ?
N1 C1 H1 119.5 . . ?
N1 C1 C2 121.0(15) . . ?
C2 C1 H1 119.5 . . ?
C1 C2 H2 117.6 . . ?
C3 C2 C1 124.9(16) . . ?
C3 C2 H2 117.6 . . ?
C2 C3 H3 122.2 . . ?
C2 C3 C4 115.6(11) . . ?
C4 C3 H3 122.2 . . ?
N4 C4 C3 122.9(11) . . ?
N4 C4 C5 119.1(16) . . ?
C3 C4 C5 118.0(16) . . ?
N1 C5 C4 122.0(18) . . ?
N1 C5 H5 119.0 . . ?
C4 C5 H5 119.0 . . ?
O1 C6 N4 124(2) . . ?
O1 C6 C7 112.6(14) . . ?
N4 C6 C7 122.8(17) . . ?
C6 C7 C12 124.2(13) . . ?
C8 C7 C6 123.0(17) . . ?
C8 C7 C12 112.7(17) . . ?
C7 C8 H8 117.0 . . ?
C9 C8 C7 126.1(17) . . ?
C9 C8 H8 117.0 . . ?
C8 C9 H9 121.9 . . ?
C10 C9 C8 116.2(11) . . ?
C10 C9 H9 121.9 . . ?
C9 C10 H10 118.5 . . ?
C9 C10 C11 123.0(18) . . ?
C11 C10 H10 118.5 . . ?
N3 C11 C10 118.4(18) . . ?
C12 C11 N3 125.6(14) . . ?
C12 C11 C10 115.6(18) . . ?
C7 C12 H12 117.7 . . ?
C11 C12 C7 124.6(15) . . ?
C11 C12 H12 117.7 . . ?
N3 C13 H13 116.7 . . ?
N3 C13 C14 127(2) . . ?
C14 C13 H13 116.7 . . ?
C13 C14 C15 122.5(14) . . ?
C18 C14 C13 117.0(19) . . ?
C18 C14 C15 117.4(18) . . ?
C14 C15 H15 121.8 . . ?
C16 C15 C14 116.4(16) . . ?
C16 C15 H15 121.8 . . ?
C15 C16 H16 118.7 . . ?
C17 C16 C15 123(2) . . ?
C17 C16 H16 118.7 . . ?
N2 C17 H17 117.7 . . ?
C16 C17 N2 125(2) . . ?
C16 C17 H17 117.7 . . ?
N2 C18 H18 119.6 . . ?
C14 C18 N2 120.9(19) . . ?
C14 C18 H18 119.6 . . ?

loop_
_geom_bond_atom_site_label_1
_geom_bond_atom_site_label_2
_geom_bond_distance
_geom_bond_site_symmetry_2
_geom_bond_publ_flag
Pt1 N2 2.057(12) . ?
Pt1 N2 2.057(12) 4 ?
Pt1 N2 2.057(12) 2 ?
Pt1 N2 2.057(12) 3 ?
Pd1 N1 2.093(10) 4 ?
Pd1 N1 2.093(10) 2 ?
Pd1 N1 2.093(10) . ?
Pd1 N1 2.093(10) 3 ?
O1 C6 1.15(2) . ?
N1 C1 1.34(2) . ?
N1 C5 1.29(3) . ?
N2 C17 1.38(3) . ?
N2 C18 1.44(3) . ?
N3 C11 1.35(3) . ?
N3 C13 1.261(17) . ?
N4 H4 0.8600 . ?
N4 C4 1.36(2) . ?
N4 C6 1.320(16) . ?
C1 H1 0.9300 . ?
C1 C2 1.421(14) . ?
C2 H2 0.9300 . ?
C2 C3 1.31(2) . ?
C3 H3 0.9300 . ?
C3 C4 1.40(3) . ?
C4 C5 1.515(17) . ?
C5 H5 0.9300 . ?
C6 C7 1.43(3) . ?
C7 C8 1.416(15) . ?
C7 C12 1.46(3) . ?
C8 H8 0.9300 . ?
C8 C9 1.40(2) . ?
C9 H9 0.9300 . ?
C9 C10 1.35(3) . ?
C10 H10 0.9300 . ?
C10 C11 1.487(19) . ?
C11 C12 1.34(3) . ?
C12 H12 0.9300 . ?
C13 H13 0.9300 . ?
C13 C14 1.43(3) . ?
C14 C15 1.50(3) . ?
C14 C18 1.381(17) . ?
C15 H15 0.9300 . ?
C15 C16 1.39(3) . ?
C16 H16 0.9300 . ?
C16 C17 1.31(2) . ?
C17 H17 0.9300 . ?
C18 H18 0.9300 . ?

loop_
_geom_torsion_atom_site_label_1
_geom_torsion_atom_site_label_2
_geom_torsion_atom_site_label_3
_geom_torsion_atom_site_label_4
_geom_torsion
_geom_torsion_site_symmetry_1
_geom_torsion_site_symmetry_2
_geom_torsion_site_symmetry_3
_geom_torsion_site_symmetry_4
_geom_torsion_publ_flag
Pt1 N2 C17 C16 178.9(13) . . . . ?
Pt1 N2 C18 C14 169.8(9) . . . . ?
Pd1 N1 C1 C2 -179.4(10) . . . . ?
Pd1 N1 C5 C4 -178.9(9) . . . . ?
O1 C6 C7 C8 -34.2(18) . . . . ?
O1 C6 C7 C12 148.2(14) . . . . ?
N1 C1 C2 C3 -5(2) . . . . ?
N3 C11 C12 C7 -172.5(11) . . . . ?
N3 C13 C14 C15 -23(2) . . . . ?
N3 C13 C14 C18 177.8(12) . . . . ?
N4 C4 C5 N1 -178.0(13) . . . . ?
N4 C6 C7 C8 151.7(12) . . . . ?
N4 C6 C7 C12 -25.9(19) . . . . ?
C1 N1 C5 C4 -6(2) . . . . ?
C1 C2 C3 C4 -1(2) . . . . ?
C2 C3 C4 N4 -178.9(13) . . . . ?
C2 C3 C4 C5 2.3(19) . . . . ?
C3 C4 C5 N1 1(2) . . . . ?
C4 N4 C6 O1 -1(3) . . . . ?
C4 N4 C6 C7 172.6(13) . . . . ?
C5 N1 C1 C2 8(2) . . . . ?
C6 N4 C4 C3 -12(2) . . . . ?
C6 N4 C4 C5 167.0(13) . . . . ?
C6 C7 C8 C9 177.4(10) . . . . ?
C6 C7 C12 C11 169.0(12) . . . . ?
C7 C8 C9 C10 9.5(16) . . . . ?
C8 C7 C12 C11 -8.8(17) . . . . ?
C8 C9 C10 C11 -1.7(16) . . . . ?
C9 C10 C11 N3 177.3(11) . . . . ?
C9 C10 C11 C12 -10.2(18) . . . . ?
C10 C11 C12 C7 15.6(19) . . . . ?
C11 N3 C13 C14 179.0(12) . . . . ?
C12 C7 C8 C9 -4.8(15) . . . . ?
C13 N3 C11 C10 -162.3(11) . . . . ?
C13 N3 C11 C12 26(2) . . . . ?
C13 C14 C15 C16 -168.7(16) . . . . ?
C13 C14 C18 N2 178.8(10) . . . . ?
C14 C15 C16 C17 -2(3) . . . . ?
C15 C14 C18 N2 18.2(19) . . . . ?
C15 C16 C17 N2 4(3) . . . . ?
C17 N2 C18 C14 -16.0(17) . . . . ?
C18 N2 C17 C16 4(2) . . . . ?
C18 C14 C15 C16 -9(2) . . . . ?

loop_
_smtbx_masks_void_nr
_smtbx_masks_void_average_x
_smtbx_masks_void_average_y
_smtbx_masks_void_average_z
_smtbx_masks_void_volume
_smtbx_masks_void_count_electrons
_smtbx_masks_void_content
1 -0.927 -0.814 0.500 1705.3 261.6 '8 BF4'
2 0.250 0.750 0.500 26.1 4.3 '1 water'
3 0.250 0.750 0.000 10.0 0.0 ?
4 0.750 0.250 0.500 26.1 4.3 '1 water'
5 0.750 0.250 0.000 10.0 0.0 ?
